data_2009814
loop_
_publ_author_name
'Visciglio, V. M.'
'Fanwick, P. E.'
'Rothwell, I. P.'

_publ_section_title
;
 A dinuclear niobium oxo compound
 [Nb(OC~6~H~3~^<i>i^</i>Pr~2~-2,6)~3~O]~2~
;
_journal_issue 6
_journal_name_full 'Acta Crystallographica Section C'
_journal_page_first 900
_journal_page_last 902
_journal_paper_doi 10.1107/S010827019301176X
_journal_volume 50
_journal_year 1994
_chemical_formula_moiety 'C72 H102 Nb2 O8'
_chemical_formula_sum 'C72 H102 Nb2 O8'
_chemical_formula_weight 1281.42
_space_group_IT_number 2
_space_group_name_Hall '-P 1'
_space_group_name_H-M_alt 'P -1'
_symmetry_cell_setting triclinic
_symmetry_space_group_name_Hall '-P 1'
_symmetry_space_group_name_H-M 'P -1'
_atom_type_scat_source 'Cromer & Waber (1974)'
_cell_angle_alpha 113.614(5)
_cell_angle_beta 96.978(6)
_cell_angle_gamma 111.101(5)
_cell_formula_units_Z 1
_cell_length_a 11.9492(8)
_cell_length_b 13.313(7)
_cell_length_c 13.4200(10)
_cell_measurement_reflns_used 25
_cell_measurement_temperature 293
_cell_measurement_theta_max 41
_cell_measurement_theta_min 35
_cell_volume 1734.5(9)
_diffrn_measurement_device 'Enraf-Nonius CAD-4'
_diffrn_measurement_method \w-2\q
_diffrn_radiation_type CuK\a
_diffrn_radiation_wavelength 1.54184
_diffrn_reflns_limit_h_max 13
_diffrn_reflns_limit_h_min -13
_diffrn_reflns_limit_k_max 13
_diffrn_reflns_limit_k_min -14
_diffrn_reflns_limit_l_max 15
_diffrn_reflns_limit_l_min 0
_diffrn_reflns_number 5107
_diffrn_reflns_theta_max 60
_diffrn_standards_decay_% +-<3
_diffrn_standards_interval_time 83.33
_diffrn_standards_number 3
_exptl_absorpt_coefficient_mu 3.14
_exptl_absorpt_correction_T_max 1.00
_exptl_absorpt_correction_T_min 0.51
_exptl_absorpt_correction_type empirical
_exptl_crystal_colour yellow
_exptl_crystal_density_diffrn 1.227
_exptl_crystal_description block
_exptl_crystal_size_max 0.25
_exptl_crystal_size_mid 0.22
_exptl_crystal_size_min 0.13
_refine_diff_density_max 0.41
_refine_diff_density_min -0.50
_refine_ls_extinction_method none
_refine_ls_goodness_of_fit_obs 1.199
_refine_ls_number_parameters 370
_refine_ls_number_reflns 4149
_refine_ls_R_factor_obs 0.035
_refine_ls_shift/esd_max 0.01
_refine_ls_structure_factor_coef F
_refine_ls_weighting_details 'w = 1/[\s^2^F + (0.02F)^2^ + 1 - F]'
_refine_ls_weighting_scheme calc
_refine_ls_wR_factor_obs 0.044
_reflns_number_observed 4149
_reflns_number_total 5107
_reflns_observed_criterion F>3\s(F)
_cod_data_source_file st1066.cif
_cod_data_source_block st1066_structure_1_of_1
_cod_depositor_comments
;
The following automatic conversions were performed:

'_refine_ls_weighting_scheme' value '1/[\s^2^F + (0.02F)^2^ + 1 - F]'
was changed to 'calc'. New tag '_refine_ls_weighting_details' was
created. The value of the new tag was set to 'w = 1/[\s^2^F +
(0.02F)^2^ + 1 - F]'.

Automatic conversion script
Id: cif_fix_values 3143 2015-03-26 13:38:13Z robertas 
;
_cod_original_cell_volume 1734.6(6)
_cod_database_code 2009814

loop_
_space_group_symop_id
_space_group_symop_operation_xyz
1 x,y,z
2 -x,-y,-z

loop_
_atom_site_label
_atom_site_fract_x
_atom_site_fract_y
_atom_site_fract_z
Nb .07220(3) .08388(2) .12716(2)
O(1) .1974(2) .1053(2) .2434(2)
O(2) .1641(2) .2364(2) .1351(2)
O(3) -.0551(2) .0511(2) .1951(2)
O(B) -.0679(2) .0493(2) -.0116(2)
C(11) .2920(3) .1490(3) .3404(3)
C(12) .3147(4) .2560(3) .4366(3)
C(13) .4159(4) .3001(4) .5318(4)
C(14) .4878(4) .2403(4) .5303(4)
C(15) .4610(4) .1326(3) .4353(4)
C(16) .3614(4) .0827(3) .3377(3)
C(21) .2382(3) .3411(3) .1345(3)
C(22) .3598(4) .3617(3) .1274(3)
C(23) .4325(4) .4704(4) .1280(4)
C(24) .3889(5) .5532(4) .1357(4)
C(25) .2707(5) .5315(3) .1438(4)
C(26) .1923(4) .4250(3) .1432(3)
C(31) -.1229(3) .0339(3) .2669(3)
C(32) -.1486(4) -.0697(4) .2809(3)
C(33) -.2183(5) -.0823(5) .3551(4)
C(34) -.2575(5) .0033(5) .4110(4)
C(35) -.2323(4) .1021(5) .3946(4)
C(36) -.1638(4) .1213(4) .3208(3)
C(121) .3025(6) .4431(4) .4459(4)
C(122) .2333(4) .3211(3) .4400(3)
C(123) .1742(5) .3334(4) .5357(4)
C(161) .4006(6) -.0156(5) .1529(5)
C(162) .3273(4) -.0364(3) .2317(4)
C(163) .3433(6) -.1304(4) .2601(6)
C(221) .4076(7) .1981(5) .0017(5)
C(222) .4097(4) .2698(4) .1184(3)
C(223) .5345(6) .3262(6) .2021(8)
C(261) -.0313(5) .3444(5) .0312(5)
C(262) .0605(4) .4015(3) .1499(4)
C(263) .0520(5) .5130(5) .2337(6)
C(321) -.1987(6) -.2939(5) .1747(4)
C(322) -.1008(5) -.1613(4) .2229(3)
C(323) .0183(5) -.1351(5) .3045(5)
C(361) -.2250(4) .1817(4) .1793(4)
C(362) -.1407(4) .2259(4) .2965(4)
C(363) -.1544(5) .3324(5) .3852(6)
H131 .433 .373 .602
H141 .563 .279 .595
H151 .513 .089 .435
H231 .518 .488 .125
H241 .444 .630 .139
H251 .239 .588 .143
H331 -.240 -.156 .365
H341 -.304 -.008 .463
H351 -.258 .164 .436
H1211 .372 .496 .515
H1212 .248 .481 .444
H1213 .334 .434 .382
H1221 .164 .271 .369
H1231 .237 .377 .608
H1232 .119 .254 .525
H1233 .124 .377 .537
H1611 .385 -.089 .088
H1612 .491 .027 .194
H1613 .383 .037 .127
H1621 .238 -.072 .191
H1631 .285 -.157 .298
H1632 .427 -.096 .310
H1633 .331 -.202 .192
H2211 .452 .153 -.004
H2212 .447 .256 -.027
H2213 .323 .147 -.050
H2221 .354 .209 .136
H2231 .564 .269 .200
H2232 .594 .390 .196
H2233 .528 .365 .282
H2611 -.108 .353 .035
H2612 -.056 .258 -.013
H2613 .005 .384 -.011
H2621 .033 .343 .177
H2631 .120 .556 .305
H2632 -.024 .497 .248
H2633 .068 .572 .204
H3211 -.220 -.311 .235
H3212 -.173 -.352 .129
H3213 -.278 -.309 .126
H3221 -.080 -.154 .158
H3231 .076 -.047 .346
H3232 .067 -.174 .264
H3233 .002 -.161 .359
H3611 -.311 .128 .167
H3612 -.199 .136 .118
H3613 -.227 .249 .168
H3621 -.053 .258 .298
H3631 -.125 .346 .460
H3632 -.246 .311 .370
H3633 -.117 .406 .381

loop_
_geom_angle_atom_site_label_1
_geom_angle_atom_site_label_2
_geom_angle_atom_site_label_3
_geom_angle
_geom_angle_publ_flag
Nb Nb O(1) 140.70(8) yes
Nb Nb O(2) 103.09(9) yes
Nb Nb O(3) 102.39(9) yes
Nb Nb O(B) 35.45(6) yes
Nb Nb O(B) 42.83(8) yes
O(1) Nb O(2) 95.30(10) yes
O(1) Nb O(3) 94.80(10) yes
O(1) Nb O(B) 176.10(10) yes
O(1) Nb O(B) 97.90(10) yes
O(2) Nb O(3) 124.60(10) yes
O(2) Nb O(B) 86.50(10) yes
O(2) Nb O(B) 116.90(10) yes
O(3) Nb O(B) 86.80(10) yes
O(3) Nb O(B) 115.30(10) yes
O(B) Nb O(B) 78.30(10) yes
Nb O(B) Nb 101.70(10) yes
Nb O(1) C(11) 166.3(2) yes
Nb O(2) C(21) 173.6(3) yes
Nb O(3) C(31) 165.2(3) yes
C(26) C(262) C(263) 114.1(5) no
C(261) C(262) C(263) 111.1(5) no
C(32) C(322) C(321) 113.3(5) no
C(32) C(322) C(323) 110.2(5) no
C(321) C(322) C(323) 110.4(5) no
C(36) C(362) C(361) 110.5(4) no
C(36) C(362) C(363) 114.9(5) no
C(361) C(362) C(363) 109.7(5) no
O(1) C(11) C(12) 118.7(4) no
O(1) C(11) C(16) 118.1(4) no
C(12) C(11) C(16) 123.2(4) no
C(11) C(12) C(13) 116.6(4) no
C(11) C(12) C(122) 122.2(4) no
C(13) C(12) C(122) 121.1(4) no
C(12) C(13) C(14) 121.5(5) no
C(13) C(14) C(15) 120.7(5) no
C(14) C(15) C(16) 121.1(4) no
C(11) C(16) C(15) 116.8(4) no
C(11) C(16) C(162) 120.3(4) no
C(15) C(16) C(162) 122.9(4) no
O(2) C(21) C(22) 118.8(4) no
O(2) C(21) C(26) 119.1(4) no
C(22) C(21) C(26) 122.0(4) no
C(21) C(22) C(23) 116.8(4) no
C(21) C(22) C(222) 121.8(4) no
C(23) C(22) C222) 121.4(4) no
C(22) C(23) C(24) 122.0(5) no
C(23) C(24) C(25) 120.0(5) no
C(24) C(25) C(26) 121.5(5) no
C(21) C(26) C(25) 117.7(5) no
C(21) C(26) C(262) 121.6(4) no
C(25) C(26) C(262) 120.6(4) no
O(3) C(31) C(32) 118.9(4) no
O(3) C(31) C(36) 117.3(4) no
C(32) C(31) C(36) 123.9(4) no
C(31) C(32) C(33) 116.2(5) no
C(31) C(32) C(322) 122.5(4) no
C(33) C(32) C(322) 121.2(5) no
C(32) C(33) C(34) 121.2(6) no
C(33) C(34) C(35) 121.2(5) no
C(34) C(35) C(36) 121.3(5) no
C(31) C(36) C(35) 116.1(5) no
C(31) C(36) C(362) 121.4(4) no
C(35) C(36) C(362) 122.4(5) no
C(12) C(122) C(121) 112.4(5) no
C(12) C(122) C(123) 112.3(4) no
C(121) C(122) C(123) 111.0(4) no
C(16) C(162) C(161) 111.6(4) no
C(16) C(162) C(163) 112.3(5) no
C(161) C(162) C(163) 110.6(5) no
C(22) C(222) C(221) 112.1(5) no
C(22) C(222) C(223) 112.7(5) no
(221) C(222) C(223) 112.0(7) no
C(26) C(262) C(261) 110.3(5) no

loop_
_geom_bond_atom_site_label_1
_geom_bond_atom_site_label_2
_geom_bond_distance
_geom_bond_publ_flag
Nb Nb 3.0498(7) yes
Nb O(1) 1.877(3) yes
Nb O(2) 1.880(3) yes
Nb O(3) 1.874(3) yes
Nb O(B) 2.117(3) yes
Nb O(B) 1.807(2) yes
O(1) C(11) 1.368(4) yes
O(2) C(21) 1.360(4) yes
O(3) C(31) 1.368(4) yes
C(11) C(12) 1.390(6) no
C(11) C(16) 1.405(6) no
C(12) C(13) 1.397(6) no
C(12) C(122) 1.512(6) no
C(13) C(14) 1.362(7) no
C(14) C(15) 1.375(7) no
C(15) C(16) 1.389(6) no
C(16) C(162) 1.514(6) no
C(21) C(22) 1.401(6) no
C(21) C(26) 1.384(6) no
C(22) C(23) 1.391(6) no
C(22) C(222) 1.515(6) no
C(23) C(24) 1.353(8) no
C(24) C(25) 1.364(8) no
C(25) C(26) 1.385(7) no
C(26) C(262) 1.513(7) no
C(31) C(32) 1.396(6) no
C(31) C(36) 1.392(6) no
C(32) C(33) 1.395(7) no
C(32) C(322) 1.506(7) no
C(33) C(34) 1.365(9) no
C(34) C(35) 1.354(9) no
C(35) C(36) 1.402(7) no
C(36) C(362) 1.493(7) no
C(121) C(122) 1.497(7) no
C(122) C(123) 1.520(7) no
C(161) C(162) 1.498(7) no
C(162) C(163) 1.512(7) no
C(221) C(222) 1.463(8) no
C(222) C(223) 1.469(8) no
C(261) C(262) 1.525(8) no
C(262) C(263) 1.510(8) no
C(321) C(322) 1.522(8) no
C(322) C(323) 1.518(8) no
C(361) C(362) 1.510(8) no
C(362) C(363) 1.522(7) no
